data_7233619
loop_
_publ_author_name
'Wu, Junbiao'
'Lou, Luqi'
'Liu, Hang'
'Su, Tan'
'Wang, Zhuopeng'
'Li, Jiyang'

_publ_section_title
;
 Ionothermal synthesis of a photoelectroactive titanophosphite with a
 three-dimensional open-framework
;
_journal_issue 39
_journal_name_full CrystEngComm
_journal_page_first 5867
_journal_paper_doi 10.1039/C9CE01007F
_journal_volume 21
_journal_year 2019
_chemical_formula_sum 'H2 O6 P2 Ti'
_chemical_formula_weight 207.86
_space_group_crystal_system monoclinic
_space_group_IT_number 14
_space_group_name_Hall '-P 2yn'
_space_group_name_H-M_alt 'P 1 21/n 1'
_symmetry_space_group_name_Hall '-P 2yn'
_symmetry_space_group_name_H-M 'P 1 21/n 1'
_atom_sites_solution_hydrogens difmap
_audit_creation_method SHELXL-2014/7
_audit_update_record
;
2019-07-31 deposited with the CCDC.    2019-09-03 downloaded from the CCDC.
;
_cell_angle_alpha 90
_cell_angle_beta 105.4680(10)
_cell_angle_gamma 90
_cell_formula_units_Z 2
_cell_length_a 4.8518(3)
_cell_length_b 8.1747(5)
_cell_length_c 6.8142(4)
_cell_measurement_reflns_used 1155
_cell_measurement_temperature 296(2)
_cell_measurement_theta_max 28.1927
_cell_measurement_theta_min 3.9801
_cell_volume 260.48(3)
_computing_structure_refinement 'SHELXL-2014/7 (Sheldrick, 2014)'
_diffrn_ambient_temperature 296(2)
_diffrn_measured_fraction_theta_full 1.000
_diffrn_measured_fraction_theta_max 1.000
_diffrn_measurement_device_type Bruker
_diffrn_radiation_type MoK\a
_diffrn_radiation_wavelength 0.71073
_diffrn_reflns_av_R_equivalents 0.0179
_diffrn_reflns_av_unetI/netI 0.0203
_diffrn_reflns_Laue_measured_fraction_full 1.000
_diffrn_reflns_Laue_measured_fraction_max 1.000
_diffrn_reflns_limit_h_max 2
_diffrn_reflns_limit_h_min -6
_diffrn_reflns_limit_k_max 10
_diffrn_reflns_limit_k_min -10
_diffrn_reflns_limit_l_max 9
_diffrn_reflns_limit_l_min -8
_diffrn_reflns_number 1833
_diffrn_reflns_point_group_measured_fraction_full 1.000
_diffrn_reflns_point_group_measured_fraction_max 1.000
_diffrn_reflns_theta_full 25.242
_diffrn_reflns_theta_max 28.216
_diffrn_reflns_theta_min 3.980
_exptl_absorpt_coefficient_mu 2.208
_exptl_absorpt_correction_T_max 0.6919
_exptl_absorpt_correction_T_min 0.6422
_exptl_absorpt_process_details SADABS
_exptl_crystal_colour colorless
_exptl_crystal_density_diffrn 2.650
_exptl_crystal_description Block
_exptl_crystal_F_000 204
_exptl_crystal_size_max 0.22
_exptl_crystal_size_mid 0.21
_exptl_crystal_size_min 0.18
_refine_diff_density_max 0.290
_refine_diff_density_min -0.440
_refine_diff_density_rms 0.107
_refine_ls_extinction_method none
_refine_ls_goodness_of_fit_ref 1.160
_refine_ls_hydrogen_treatment refall
_refine_ls_matrix_type full
_refine_ls_number_parameters 47
_refine_ls_number_reflns 643
_refine_ls_number_restraints 0
_refine_ls_restrained_S_all 1.160
_refine_ls_R_factor_all 0.0249
_refine_ls_R_factor_gt 0.0233
_refine_ls_shift/su_max 0.001
_refine_ls_shift/su_mean 0.000
_refine_ls_structure_factor_coef Fsqd
_refine_ls_weighting_details 'w=1/[\s^2^(Fo^2^)+(0.0316P)^2^+0.3526P] where P=(Fo^2^+2Fc^2^)/3'
_refine_ls_weighting_scheme calc
_refine_ls_wR_factor_gt 0.0672
_refine_ls_wR_factor_ref 0.0681
_reflns_Friedel_coverage 0.000
_reflns_number_gt 602
_reflns_number_total 643
_reflns_threshold_expression 'I > 2\s(I)'
_cod_data_source_file c9ce01007f2.cif
_cod_data_source_block TiHPO3
_cod_depositor_comments 'Adding full bibliography for 7233619.cif.'
_cod_database_code 7233619
_shelx_shelxl_version_number 2014/7
_shelx_space_group_comment
;
The symmetry employed for this shelxl refinement is uniquely defined
by the following loop, which should always be used as a source of
symmetry information in preference to the above space-group names.
They are only intended as comments.
;

loop_
_space_group_symop_operation_xyz
'x, y, z'
'-x+1/2, y+1/2, -z+1/2'
'-x, -y, -z'
'x-1/2, -y-1/2, z-1/2'

loop_
_atom_site_label
_atom_site_type_symbol
_atom_site_fract_x
_atom_site_fract_y
_atom_site_fract_z
_atom_site_U_iso_or_equiv
_atom_site_adp_type
_atom_site_occupancy
_atom_site_site_symmetry_order
_atom_site_calc_flag
_atom_site_refinement_flags_posn
_atom_site_refinement_flags_occupancy
Ti1 Ti 0.0000 0.0000 0.5000 0.00893(16) Uani 1 2 d S P
P1 P 0.11179(12) -0.34689(7) 0.27450(8) 0.00999(17) Uani 1 1 d . .
O2 O 0.0767(4) -0.1686(2) 0.3277(3) 0.0191(4) Uani 1 1 d . .
O3 O 0.2626(4) -0.3526(2) 0.1049(3) 0.0169(4) Uani 1 1 d . .
O4 O -0.1725(4) -0.4359(2) 0.2191(3) 0.0189(4) Uani 1 1 d . .
H1 H 0.266(6) -0.415(4) 0.443(4) 0.016(7) Uiso 1 1 d . .

loop_
_atom_site_aniso_label
_atom_site_aniso_U_11
_atom_site_aniso_U_22
_atom_site_aniso_U_33
_atom_site_aniso_U_23
_atom_site_aniso_U_13
_atom_site_aniso_U_12
Ti1 0.0110(3) 0.0066(3) 0.0116(3) 0.00039(18) 0.0072(2) 0.00074(18)
P1 0.0105(3) 0.0097(3) 0.0104(3) -0.00177(18) 0.0039(2) 0.00080(19)
O2 0.0257(9) 0.0122(8) 0.0245(9) -0.0067(6) 0.0157(8) 0.0003(7)
O3 0.0203(9) 0.0145(8) 0.0210(8) -0.0020(6) 0.0142(7) 0.0028(6)
O4 0.0161(8) 0.0237(9) 0.0174(8) -0.0046(7) 0.0051(6) -0.0074(7)

loop_
_atom_type_symbol
_atom_type_description
_atom_type_scat_dispersion_real
_atom_type_scat_dispersion_imag
_atom_type_scat_source
O O 0.0106 0.0060 'International Tables Vol C Tables 4.2.6.8 and 6.1.1.4'
H H 0.0000 0.0000 'International Tables Vol C Tables 4.2.6.8 and 6.1.1.4'
P P 0.1023 0.0942 'International Tables Vol C Tables 4.2.6.8 and 6.1.1.4'
Ti Ti 0.2776 0.4457 'International Tables Vol C Tables 4.2.6.8 and 6.1.1.4'

loop_
_geom_angle_atom_site_label_1
_geom_angle_atom_site_label_2
_geom_angle_atom_site_label_3
_geom_angle
_geom_angle_site_symmetry_1
_geom_angle_site_symmetry_3
O2 Ti1 O2 180.0 3_556 .
O2 Ti1 O3 89.40(7) 3_556 4_556
O2 Ti1 O3 90.60(7) . 4_556
O2 Ti1 O3 90.60(7) 3_556 2
O2 Ti1 O3 89.40(7) . 2
O3 Ti1 O3 180.0 4_556 2
O2 Ti1 O4 88.63(8) 3_556 4_656
O2 Ti1 O4 91.37(8) . 4_656
O3 Ti1 O4 89.63(8) 4_556 4_656
O3 Ti1 O4 90.37(8) 2 4_656
O2 Ti1 O4 91.37(8) 3_556 2_455
O2 Ti1 O4 88.63(8) . 2_455
O3 Ti1 O4 90.37(8) 4_556 2_455
O3 Ti1 O4 89.63(8) 2 2_455
O4 Ti1 O4 180.0 4_656 2_455
O4 P1 O2 111.52(10) . .
O4 P1 O3 112.67(10) . .
O2 P1 O3 108.44(9) . .
O4 P1 H1 106.5(13) . .
O2 P1 H1 105.5(13) . .
O3 P1 H1 111.9(12) . .
P1 O2 Ti1 152.82(12) . .
P1 O3 Ti1 138.92(11) . 2_545
P1 O4 Ti1 145.68(11) . 2_445

loop_
_geom_bond_atom_site_label_1
_geom_bond_atom_site_label_2
_geom_bond_distance
_geom_bond_site_symmetry_2
Ti1 O2 1.9101(16) 3_556
Ti1 O2 1.9101(16) .
Ti1 O3 1.9315(16) 4_556
Ti1 O3 1.9315(16) 2
Ti1 O4 1.9399(16) 4_656
Ti1 O4 1.9399(16) 2_455
P1 O4 1.5152(17) .
P1 O2 1.5227(16) .
P1 O3 1.5242(16) .
P1 H1 1.32(3) .
O3 Ti1 1.9315(16) 2_545
O4 Ti1 1.9399(16) 2_445
